data_1502860
loop_
_publ_author_name
'Chen, Wen-Ching'
'Lee, Yi-Wei'
'Chen, Chien-Tien'

_publ_section_title
;
 Diastereoselective, synergistic dual-mode optical switch with integrated
 chirochromic helicene and photochromic bis-azobenzene moieties.
;
_journal_issue 7
_journal_name_full 'Organic letters'
_journal_page_first 1472
_journal_page_last 1475
_journal_paper_doi 10.1021/ol100117s
_journal_volume 12
_journal_year 2010
_chemical_absolute_configuration unk
_chemical_formula_moiety 'C46 H42 N2 O6 S'
_chemical_formula_sum 'C46 H42 N2 O6 S'
_chemical_formula_weight 750.88
_chemical_name_systematic
;
 ?
;
_space_group_IT_number 4
_symmetry_cell_setting monoclinic
_symmetry_space_group_name_Hall 'P 2yb'
_symmetry_space_group_name_H-M 'P 1 21 1'
_atom_sites_solution_hydrogens geom
_atom_sites_solution_primary direct
_atom_sites_solution_secondary difmap
_audit_creation_method SHELXL-97
_cell_angle_alpha 90.00
_cell_angle_beta 92.506(2)
_cell_angle_gamma 90.00
_cell_formula_units_Z 2
_cell_length_a 10.3491(4)
_cell_length_b 13.9142(6)
_cell_length_c 14.5174(7)
_cell_measurement_reflns_used 25214
_cell_measurement_temperature 293(2)
_cell_measurement_theta_max 25.35
_cell_measurement_theta_min 2.037
_cell_volume 2088.50(16)
_computing_cell_refinement 'HKL Scalepack (Otwinowski & Minor 1997)'
_computing_data_collection 'Collect (Nonius BV, 1997-2000)'
_computing_data_reduction 'HKL Denzo and Scalepack (Otwinowski & Minor 19'
_computing_molecular_graphics 'Ortep-3 for Windows (Farrugia, 1997)'
_computing_publication_material 'WinGX publication routines (Farrugia, 1999)'
_computing_structure_refinement 'SHELXL-97 (Sheldrick, 1997)'
_computing_structure_solution 'SHELXS-86 (Sheldrick, 1986)'
_diffrn_ambient_temperature 293(2)
_diffrn_detector_area_resol_mean 9
_diffrn_measured_fraction_theta_full 0.981
_diffrn_measured_fraction_theta_max 0.981
_diffrn_measurement_device_type KappaCCD
_diffrn_measurement_method 'CCD rotation images, thick slices'
_diffrn_radiation_monochromator graphite
_diffrn_radiation_source 'fine-focus sealed tube'
_diffrn_radiation_type MoK\a
_diffrn_radiation_wavelength 0.71073
_diffrn_reflns_av_R_equivalents 0.1221
_diffrn_reflns_av_sigmaI/netI 0.1461
_diffrn_reflns_limit_h_max 12
_diffrn_reflns_limit_h_min -12
_diffrn_reflns_limit_k_max 16
_diffrn_reflns_limit_k_min -16
_diffrn_reflns_limit_l_max 17
_diffrn_reflns_limit_l_min -17
_diffrn_reflns_number 20044
_diffrn_reflns_theta_full 25.53
_diffrn_reflns_theta_max 25.53
_diffrn_reflns_theta_min 2.45
_exptl_absorpt_coefficient_mu 0.127
_exptl_absorpt_correction_T_max 0.987
_exptl_absorpt_correction_T_min 0.929
_exptl_absorpt_correction_type multi-scan
_exptl_absorpt_process_details
;
 ?
;
_exptl_crystal_colour 'pale yellow'
_exptl_crystal_density_diffrn 1.194
_exptl_crystal_density_method 'not measured'
_exptl_crystal_description prism
_exptl_crystal_F_000 792
_exptl_crystal_size_max 0.58
_exptl_crystal_size_mid 0.42
_exptl_crystal_size_min 0.1
_refine_diff_density_max 0.655
_refine_diff_density_min -0.384
_refine_diff_density_rms 0.116
_refine_ls_abs_structure_details 'Flack H D (1983), Acta Cryst. A39, 876-881'
_refine_ls_abs_structure_Flack 0.07(19)
_refine_ls_extinction_coef 0.049(7)
_refine_ls_extinction_expression Fc^*^=kFc[1+0.001xFc^2^\l^3^/sin(2\q)]^-1/4^
_refine_ls_extinction_method SHELXL
_refine_ls_goodness_of_fit_ref 1.006
_refine_ls_hydrogen_treatment fixed
_refine_ls_matrix_type full
_refine_ls_number_parameters 492
_refine_ls_number_reflns 7278
_refine_ls_number_restraints 1
_refine_ls_restrained_S_all 1.006
_refine_ls_R_factor_all 0.1514
_refine_ls_R_factor_gt 0.1055
_refine_ls_shift/su_max 0.038
_refine_ls_shift/su_mean 0.006
_refine_ls_structure_factor_coef Fsqd
_refine_ls_weighting_details 'calc w=1/[\s^2^(Fo^2^)+(0.1648P)^2^+0.0000P] where P=(Fo^2^+2Fc^2^)/3'
_refine_ls_weighting_scheme calc
_refine_ls_wR_factor_gt 0.2481
_refine_ls_wR_factor_ref 0.2774
_reflns_number_gt 4343
_reflns_number_total 7278
_reflns_threshold_expression >2sigma(I)
_cod_data_source_file ol100117s_si_002.cif
_cod_data_source_block 7016
_cod_original_sg_symbol_H-M 'P 21'
_cod_database_code 1502860

loop_
_symmetry_equiv_pos_as_xyz
'x, y, z'
'-x, y+1/2, -z'

loop_
_atom_site_label
_atom_site_type_symbol
_atom_site_fract_x
_atom_site_fract_y
_atom_site_fract_z
_atom_site_U_iso_or_equiv
_atom_site_adp_type
_atom_site_occupancy
_atom_site_symmetry_multiplicity
_atom_site_calc_flag
_atom_site_refinement_flags
S1 S 0.50301(19) 0.26854(14) 0.62502(14) 0.0678(6) Uani 1 1 d .
O1 O 0.3848(9) 0.0591(7) 1.0027(6) 0.138(3) Uani 1 1 d .
O2 O 0.4456(8) 0.1981(8) 0.9558(5) 0.116(3) Uani 1 1 d .
O3 O 0.9455(7) 0.3894(4) 0.6127(5) 0.0869(18) Uani 1 1 d .
O4 O 1.1015(5) 0.3146(5) 0.5497(4) 0.0843(18) Uani 1 1 d .
O5 O 0.8395(5) 0.3679(4) 0.4071(4) 0.0653(14) Uani 1 1 d .
O6 O 0.8207(4) 0.3429(3) 0.2544(3) 0.0445(10) Uani 1 1 d .
N1 N 0.4313(8) 0.1105(9) 0.9455(6) 0.093(3) Uani 1 1 d .
N2 N 0.9980(6) 0.3156(5) 0.5796(4) 0.0642(18) Uani 1 1 d .
C1 C 0.4775(7) 0.0657(8) 0.8609(5) 0.070(2) Uani 1 1 d .
C2 C 0.4807(6) -0.0329(8) 0.8533(6) 0.074(3) Uani 1 1 d .
H2 H 0.4523 -0.0720 0.9002 0.089 Uiso 1 1 calc R
C3 C 0.5272(6) -0.0719(6) 0.7739(6) 0.061(2) Uani 1 1 d .
H3 H 0.5356 -0.1382 0.7692 0.074 Uiso 1 1 calc R
C4 C 0.5622(5) -0.0134(5) 0.7002(5) 0.0540(19) Uani 1 1 d .
C5 C 0.5471(6) 0.0873(5) 0.7068(5) 0.0497(17) Uani 1 1 d .
C6 C 0.5070(6) 0.1264(6) 0.7876(5) 0.064(2) Uani 1 1 d .
H6 H 0.4995 0.1927 0.7936 0.077 Uiso 1 1 calc R
C7 C 0.6134(6) -0.0618(5) 0.6194(5) 0.0575(18) Uani 1 1 d .
H7 H 0.5786 -0.1220 0.6060 0.069 Uiso 1 1 calc R
C8 C 0.7017(6) -0.0317(5) 0.5633(6) 0.0600(19) Uani 1 1 d .
H8 H 0.7228 -0.0730 0.5159 0.072 Uiso 1 1 calc R
C9 C 0.7702(5) 0.0614(5) 0.5688(4) 0.0427(15) Uani 1 1 d .
C10 C 0.8977(6) 0.0648(6) 0.5357(5) 0.0545(18) Uani 1 1 d .
H10 H 0.9316 0.0089 0.5111 0.065 Uiso 1 1 calc R
C11 C 0.9714(6) 0.1436(6) 0.5379(5) 0.0559(18) Uani 1 1 d .
H11 H 1.0534 0.1441 0.5141 0.067 Uiso 1 1 calc R
C12 C 0.9193(7) 0.2251(5) 0.5779(5) 0.0533(18) Uani 1 1 d .
C13 C 0.8019(6) 0.2266(5) 0.6117(5) 0.0499(16) Uani 1 1 d .
H13 H 0.7729 0.2816 0.6409 0.060 Uiso 1 1 calc R
C14 C 0.7213(5) 0.1447(5) 0.6033(4) 0.0431(15) Uani 1 1 d .
C15 C 0.5783(6) 0.1517(5) 0.6248(5) 0.0520(17) Uani 1 1 d .
C16 C 0.4833(6) 0.1670(6) 0.5453(5) 0.0592(19) Uani 1 1 d .
C17 C 0.3517(6) 0.1168(7) 0.5488(7) 0.076(3) Uani 1 1 d .
H17A H 0.3378 0.0954 0.6111 0.091 Uiso 1 1 calc R
H17B H 0.2832 0.1615 0.5308 0.091 Uiso 1 1 calc R
C18 C 0.3482(9) 0.0348(9) 0.4866(8) 0.104(4) Uani 1 1 d .
H18A H 0.2637 0.0051 0.4896 0.125 Uiso 1 1 calc R
H18B H 0.4113 -0.0116 0.5103 0.125 Uiso 1 1 calc R
C19 C 0.3736(6) 0.0521(6) 0.3860(6) 0.068(2) Uani 1 1 d .
H19A H 0.2952 0.0753 0.3543 0.081 Uiso 1 1 calc R
H19B H 0.3978 -0.0079 0.3575 0.081 Uiso 1 1 calc R
C20 C 0.4819(6) 0.1258(5) 0.3761(6) 0.0532(18) Uani 1 1 d .
C21 C 0.5306(6) 0.1797(5) 0.4513(5) 0.0523(18) Uani 1 1 d .
C22 C 0.6267(6) 0.2483(5) 0.4325(5) 0.0495(17) Uani 1 1 d .
H22 H 0.6566 0.2886 0.4799 0.059 Uiso 1 1 calc R
C23 C 0.6775(5) 0.2580(5) 0.3475(4) 0.0451(15) Uani 1 1 d .
C24 C 0.6276(6) 0.2041(5) 0.2747(5) 0.0507(17) Uani 1 1 d .
H24 H 0.6589 0.2118 0.2160 0.061 Uiso 1 1 calc R
C25 C 0.5325(7) 0.1397(5) 0.2893(6) 0.0603(19) Uani 1 1 d .
H25 H 0.4998 0.1033 0.2399 0.072 Uiso 1 1 calc R
C26 C 0.7863(6) 0.3294(4) 0.3401(5) 0.0397(14) Uani 1 1 d .
C27 C 0.9244(6) 0.4137(5) 0.2422(5) 0.0485(16) Uani 1 1 d .
H27 H 0.9817 0.4151 0.2977 0.058 Uiso 1 1 calc R
C28 C 0.8604(6) 0.5111(5) 0.2291(5) 0.0565(18) Uani 1 1 d .
H28A H 0.8117 0.5253 0.2830 0.068 Uiso 1 1 calc R
H28B H 0.7996 0.5077 0.1764 0.068 Uiso 1 1 calc R
C29 C 0.9550(9) 0.5932(6) 0.2140(6) 0.073(2) Uani 1 1 d .
H29 H 1.0117 0.5973 0.2697 0.088 Uiso 1 1 calc R
C30 C 0.8956(10) 0.6872(6) 0.2011(7) 0.087(3) Uani 1 1 d .
H30A H 0.9614 0.7343 0.1916 0.130 Uiso 1 1 calc R
H30B H 0.8495 0.7037 0.2548 0.130 Uiso 1 1 calc R
H30C H 0.8365 0.6855 0.1482 0.130 Uiso 1 1 calc R
C31 C 1.0417(9) 0.5629(7) 0.1338(6) 0.082(3) Uani 1 1 d .
H31A H 0.9900 0.5628 0.0765 0.098 Uiso 1 1 calc R
H31B H 1.1102 0.6098 0.1282 0.098 Uiso 1 1 calc R
C32 C 1.1015(9) 0.4639(6) 0.1489(6) 0.079(2) Uani 1 1 d .
H32A H 1.1591 0.4658 0.2034 0.094 Uiso 1 1 calc R
H32B H 1.1529 0.4482 0.0967 0.094 Uiso 1 1 calc R
C33 C 1.0011(6) 0.3848(5) 0.1607(5) 0.0504(16) Uani 1 1 d .
H33 H 0.9422 0.3856 0.1060 0.060 Uiso 1 1 calc R
C34 C 1.0644(6) 0.2804(6) 0.1679(5) 0.0591(19) Uani 1 1 d .
C35 C 1.1363(8) 0.2703(8) 0.2627(8) 0.099(2) Uani 1 1 d .
H35A H 1.2016 0.3191 0.2692 0.149 Uiso 1 1 calc R
H35B H 1.1761 0.2080 0.2673 0.149 Uiso 1 1 calc R
H35C H 1.0760 0.2774 0.3106 0.149 Uiso 1 1 calc R
C36 C 1.1567(8) 0.2634(8) 0.0907(8) 0.099(2) Uani 1 1 d .
H36A H 1.2241 0.3108 0.0941 0.149 Uiso 1 1 calc R
H36B H 1.1101 0.2681 0.0322 0.149 Uiso 1 1 calc R
H36C H 1.1940 0.2005 0.0971 0.149 Uiso 1 1 calc R
C37 C 0.9616(7) 0.2024(6) 0.1580(6) 0.0596(19) Uani 1 1 d .
C38 C 0.9416(8) 0.1336(6) 0.2229(7) 0.073(2) Uani 1 1 d .
H38 H 0.9893 0.1345 0.2788 0.087 Uiso 1 1 calc R
C39 C 0.8410(6) 0.0553(6) 0.2038(6) 0.060(2) Uani 1 1 d .
C40 C 0.7718(8) 0.0591(6) 0.1186(6) 0.066(2) Uani 1 1 d .
C41 C 0.7903(9) 0.1326(8) 0.0547(6) 0.083(3) Uani 1 1 d .
H41 H 0.7420 0.1364 -0.0008 0.100 Uiso 1 1 calc R
C42 C 0.8818(9) 0.1971(9) 0.0782(7) 0.096(3) Uani 1 1 d .
H42 H 0.8939 0.2454 0.0352 0.116 Uiso 1 1 calc R
C43 C 0.6760(8) -0.0216(9) 0.0967(7) 0.090(3) Uani 1 1 d .
H43 H 0.6281 -0.0269 0.0413 0.108 Uiso 1 1 calc R
C44 C 0.6681(10) -0.0886(6) 0.1715(9) 0.092(3) Uani 1 1 d .
H44 H 0.6124 -0.1406 0.1631 0.110 Uiso 1 1 calc R
C45 C 0.7325(9) -0.0825(7) 0.2497(8) 0.086(3) Uani 1 1 d .
H45 H 0.7173 -0.1269 0.2958 0.103 Uiso 1 1 calc R
C46 C 0.8192(10) -0.0142(8) 0.2652(8) 0.091(3) Uani 1 1 d .
H46 H 0.8672 -0.0143 0.3209 0.109 Uiso 1 1 calc R

loop_
_atom_site_aniso_label
_atom_site_aniso_U_11
_atom_site_aniso_U_22
_atom_site_aniso_U_33
_atom_site_aniso_U_23
_atom_site_aniso_U_13
_atom_site_aniso_U_12
S1 0.0800(11) 0.0312(11) 0.0958(14) 0.0145(10) 0.0444(10) 0.0177(9)
O1 0.170(7) 0.124(8) 0.125(5) 0.063(5) 0.079(5) 0.033(6)
O2 0.143(6) 0.094(7) 0.114(6) 0.004(5) 0.046(4) 0.003(5)
O3 0.126(5) 0.021(3) 0.114(5) -0.003(3) 0.011(4) -0.027(3)
O4 0.062(3) 0.067(4) 0.125(5) 0.020(3) 0.018(3) -0.028(3)
O5 0.080(3) 0.050(3) 0.067(3) 0.007(3) 0.018(2) -0.020(3)
O6 0.051(2) 0.033(3) 0.051(2) -0.0016(19) 0.0164(18) -0.0051(19)
N1 0.093(5) 0.105(9) 0.084(5) 0.025(5) 0.035(4) -0.003(5)
N2 0.063(4) 0.048(5) 0.081(4) 0.017(3) 0.000(3) -0.030(3)
C1 0.060(4) 0.073(7) 0.081(5) 0.026(5) 0.026(4) 0.010(4)
C2 0.049(4) 0.084(8) 0.089(6) 0.033(5) -0.010(4) -0.021(4)
C3 0.054(3) 0.032(4) 0.096(6) 0.021(4) -0.023(4) -0.012(3)
C4 0.038(3) 0.037(4) 0.086(5) 0.026(4) -0.009(3) -0.008(3)
C5 0.052(3) 0.023(4) 0.075(5) 0.009(3) 0.014(3) -0.005(3)
C6 0.062(4) 0.056(5) 0.076(5) 0.017(4) 0.022(4) 0.001(4)
C7 0.059(4) 0.019(4) 0.095(5) 0.000(4) 0.005(4) 0.003(3)
C8 0.046(3) 0.022(4) 0.112(6) -0.001(4) 0.008(4) -0.002(3)
C9 0.036(3) 0.038(4) 0.054(3) -0.012(3) -0.004(2) -0.005(3)
C10 0.046(3) 0.047(5) 0.070(4) -0.008(4) 0.001(3) 0.013(3)
C11 0.042(3) 0.064(6) 0.061(4) 0.004(4) 0.003(3) -0.004(4)
C12 0.061(4) 0.033(4) 0.066(4) 0.016(3) 0.003(3) -0.017(3)
C13 0.059(4) 0.028(4) 0.063(4) 0.004(3) 0.009(3) -0.007(3)
C14 0.042(3) 0.024(4) 0.063(4) 0.009(3) 0.010(3) 0.004(3)
C15 0.055(3) 0.017(4) 0.086(5) 0.013(3) 0.027(3) 0.006(3)
C16 0.050(3) 0.042(5) 0.087(5) 0.025(4) 0.019(3) 0.016(3)
C17 0.036(3) 0.063(7) 0.130(7) 0.041(6) 0.013(4) 0.008(4)
C18 0.066(5) 0.082(9) 0.166(10) 0.051(8) 0.019(6) -0.030(5)
C19 0.044(3) 0.036(5) 0.123(6) 0.018(4) 0.011(4) -0.004(3)
C20 0.042(3) 0.017(4) 0.100(6) 0.013(4) 0.002(3) 0.000(3)
C21 0.044(3) 0.042(5) 0.072(4) 0.025(4) 0.018(3) 0.009(3)
C22 0.050(3) 0.028(4) 0.072(4) 0.015(3) 0.021(3) 0.007(3)
C23 0.047(3) 0.023(4) 0.066(4) -0.001(3) 0.012(3) 0.005(3)
C24 0.047(3) 0.046(5) 0.059(4) 0.007(3) 0.009(3) 0.000(3)
C25 0.067(4) 0.016(4) 0.100(6) -0.004(3) 0.016(4) 0.009(3)
C26 0.045(3) 0.018(3) 0.056(4) -0.004(3) 0.010(3) -0.003(3)
C27 0.054(3) 0.027(4) 0.066(4) 0.006(3) 0.020(3) -0.006(3)
C28 0.062(4) 0.034(4) 0.075(4) -0.005(3) 0.011(3) 0.002(3)
C29 0.097(5) 0.032(5) 0.093(6) -0.006(4) 0.026(5) -0.012(4)
C30 0.124(7) 0.017(5) 0.120(7) 0.012(4) 0.026(6) -0.001(4)
C31 0.105(6) 0.038(5) 0.107(6) -0.007(5) 0.045(5) -0.025(5)
C32 0.102(5) 0.041(5) 0.097(5) -0.008(4) 0.054(5) -0.016(4)
C33 0.058(3) 0.032(4) 0.062(4) 0.000(3) 0.012(3) -0.004(3)
C34 0.044(3) 0.046(5) 0.087(5) -0.017(4) -0.002(3) 0.013(3)
C35 0.067(3) 0.047(4) 0.185(7) -0.005(5) 0.010(4) -0.001(3)
C36 0.067(3) 0.047(4) 0.185(7) -0.005(5) 0.010(4) -0.001(3)
C37 0.068(4) 0.029(4) 0.083(5) -0.003(4) 0.025(4) 0.008(3)
C38 0.076(5) 0.037(5) 0.106(6) -0.008(4) 0.016(4) 0.021(4)
C39 0.046(3) 0.043(5) 0.092(5) -0.023(4) 0.006(4) 0.002(3)
C40 0.077(4) 0.033(5) 0.089(5) 0.010(4) 0.026(4) 0.005(4)
C41 0.099(6) 0.083(8) 0.068(5) 0.001(5) 0.008(4) 0.001(6)
C42 0.084(5) 0.104(9) 0.103(7) -0.065(6) 0.028(5) -0.038(6)
C43 0.079(5) 0.094(9) 0.094(6) -0.022(6) -0.031(4) 0.005(5)
C44 0.105(6) 0.015(5) 0.157(10) 0.013(5) 0.021(7) -0.011(4)
C45 0.083(5) 0.051(6) 0.121(8) 0.012(5) -0.028(5) -0.003(5)
C46 0.098(6) 0.058(7) 0.117(7) 0.009(6) 0.015(5) 0.005(6)

loop_
_atom_type_symbol
_atom_type_description
_atom_type_scat_dispersion_real
_atom_type_scat_dispersion_imag
_atom_type_scat_source
C C 0.0033 0.0016 'International Tables Vol C Tables 4.2.6.8 and 6.1.1.4'
H H 0.0000 0.0000 'International Tables Vol C Tables 4.2.6.8 and 6.1.1.4'
Cl Cl 0.1484 0.1585 'International Tables Vol C Tables 4.2.6.8 and 6.1.1.4'
N N 0.0061 0.0033 'International Tables Vol C Tables 4.2.6.8 and 6.1.1.4'
O O 0.0106 0.0060 'International Tables Vol C Tables 4.2.6.8 and 6.1.1.4'
S S 0.1246 0.1234 'International Tables Vol C Tables 4.2.6.8 and 6.1.1.4'

loop_
_geom_angle_atom_site_label_1
_geom_angle_atom_site_label_2
_geom_angle_atom_site_label_3
_geom_angle
C15 S1 C16 48.7(3)
C26 O6 C27 115.9(5)
O1 N1 O2 123.3(10)
O1 N1 C1 118.2(12)
O2 N1 C1 118.5(8)
O4 N2 O3 124.3(7)
O4 N2 C12 119.2(7)
O3 N2 C12 116.5(6)
C2 C1 C6 122.1(8)
C2 C1 N1 119.9(8)
C6 C1 N1 117.8(9)
C1 C2 C3 118.1(7)
C1 C2 H2 121.0
C3 C2 H2 121.0
C2 C3 C4 121.3(8)
C2 C3 H3 119.4
C4 C3 H3 119.4
C3 C4 C5 119.4(7)
C3 C4 C7 117.1(7)
C5 C4 C7 123.5(6)
C6 C5 C4 119.3(7)
C6 C5 C15 120.8(6)
C4 C5 C15 119.9(6)
C5 C6 C1 119.5(8)
C5 C6 H6 120.2
C1 C6 H6 120.2
C8 C7 C4 129.1(7)
C8 C7 H7 115.5
C4 C7 H7 115.5
C7 C8 C9 126.1(7)
C7 C8 H8 116.9
C9 C8 H8 116.9
C14 C9 C10 117.3(6)
C14 C9 C8 125.3(5)
C10 C9 C8 117.4(6)
C11 C10 C9 123.7(7)
C11 C10 H10 118.1
C9 C10 H10 118.1
C10 C11 C12 116.6(5)
C10 C11 H11 121.7
C12 C11 H11 121.7
C13 C12 C11 122.9(6)
C13 C12 N2 119.0(7)
C11 C12 N2 118.1(6)
C12 C13 C14 120.0(7)
C12 C13 H13 120.0
C14 C13 H13 120.0
C9 C14 C13 119.2(5)
C9 C14 C15 120.4(6)
C13 C14 C15 120.2(6)
C16 C15 C14 117.4(5)
C16 C15 C5 121.8(5)
C14 C15 C5 111.1(5)
C16 C15 S1 66.6(4)
C14 C15 S1 118.7(5)
C5 C15 S1 114.8(4)
C21 C16 C15 119.6(5)
C21 C16 C17 114.5(7)
C15 C16 C17 117.6(6)
C21 C16 S1 117.3(5)
C15 C16 S1 64.7(4)
C17 C16 S1 113.9(6)
C18 C17 C16 109.6(7)
C18 C17 H17A 109.8
C16 C17 H17A 109.8
C18 C17 H17B 109.7
C16 C17 H17B 109.8
H17A C17 H17B 108.2
C17 C18 C19 118.3(8)
C17 C18 H18A 107.7
C19 C18 H18A 107.8
C17 C18 H18B 107.7
C19 C18 H18B 107.7
H18A C18 H18B 107.1
C18 C19 C20 110.8(7)
C18 C19 H19A 109.5
C20 C19 H19A 109.5
C18 C19 H19B 109.5
C20 C19 H19B 109.5
H19A C19 H19B 108.1
C21 C20 C25 119.5(6)
C21 C20 C19 121.7(6)
C25 C20 C19 118.8(7)
C20 C21 C22 116.3(6)
C20 C21 C16 122.2(6)
C22 C21 C16 121.5(7)
C23 C22 C21 122.8(7)
C23 C22 H22 118.6
C21 C22 H22 118.6
C22 C23 C24 119.4(6)
C22 C23 C26 116.5(6)
C24 C23 C26 124.1(5)
C25 C24 C23 119.4(6)
C25 C24 H24 120.3
C23 C24 H24 120.3
C24 C25 C20 122.4(7)
C24 C25 H25 118.8
C20 C25 H25 118.8
O5 C26 O6 123.8(5)
O5 C26 C23 123.0(5)
O6 C26 C23 113.1(6)
O6 C27 C33 109.1(5)
O6 C27 C28 107.2(5)
C33 C27 C28 112.5(6)
O6 C27 H27 109.3
C33 C27 H27 109.3
C28 C27 H27 109.3
C27 C28 C29 114.1(6)
C27 C28 H28A 108.7
C29 C28 H28A 108.7
C27 C28 H28B 108.7
C29 C28 H28B 108.7
H28A C28 H28B 107.6
C30 C29 C28 114.9(7)
C30 C29 C31 113.7(8)
C28 C29 C31 107.3(6)
C30 C29 H29 106.8
C28 C29 H29 106.8
C31 C29 H29 106.8
C29 C30 H30A 109.5
C29 C30 H30B 109.5
H30A C30 H30B 109.5
C29 C30 H30C 109.5
H30A C30 H30C 109.5
H30B C30 H30C 109.5
C32 C31 C29 112.4(7)
C32 C31 H31A 109.1
C29 C31 H31A 109.1
C32 C31 H31B 109.1
C29 C31 H31B 109.1
H31A C31 H31B 107.9
C31 C32 C33 113.2(7)
C31 C32 H32A 108.9
C33 C32 H32A 108.9
C31 C32 H32B 108.9
C33 C32 H32B 108.9
H32A C32 H32B 107.7
C27 C33 C32 106.2(6)
C27 C33 C34 114.9(6)
C32 C33 C34 112.6(6)
C27 C33 H33 107.6
C32 C33 H33 107.6
C34 C33 H33 107.6
C37 C34 C36 106.2(7)
C37 C34 C35 109.1(7)
C36 C34 C35 110.4(6)
C37 C34 C33 111.1(5)
C36 C34 C33 111.3(7)
C35 C34 C33 108.8(6)
C34 C35 H35A 109.5
C34 C35 H35B 109.5
H35A C35 H35B 109.5
C34 C35 H35C 109.5
H35A C35 H35C 109.5
H35B C35 H35C 109.5
C34 C36 H36A 109.5
C34 C36 H36B 109.5
H36A C36 H36B 109.5
C34 C36 H36C 109.5
H36A C36 H36C 109.5
H36B C36 H36C 109.5
C38 C37 C42 115.7(8)
C38 C37 C34 124.1(8)
C42 C37 C34 120.1(8)
C37 C38 C39 119.8(8)
C37 C38 H38 120.1
C39 C38 H38 120.1
C46 C39 C40 121.3(8)
C46 C39 C38 121.8(8)
C40 C39 C38 116.9(8)
C39 C40 C41 122.2(8)
C39 C40 C43 117.3(7)
C41 C40 C43 120.5(8)
C42 C41 C40 115.9(9)
C42 C41 H41 122.1
C40 C41 H41 122.1
C41 C42 C37 129.4(11)
C41 C42 H42 115.3
C37 C42 H42 115.3
C44 C43 C40 112.3(8)
C44 C43 H43 123.9
C40 C43 H43 123.9
C45 C44 C43 125.2(9)
C45 C44 H44 117.4
C43 C44 H44 117.4
C44 C45 C46 121.2(11)
C44 C45 H45 119.4
C46 C45 H45 119.4
C45 C46 C39 122.6(11)
C45 C46 H46 118.7
C39 C46 H46 118.7

loop_
_geom_bond_atom_site_label_1
_geom_bond_atom_site_label_2
_geom_bond_distance
S1 C15 1.803(7)
S1 C16 1.831(9)
O1 N1 1.213(11)
O2 N1 1.236(12)
O3 N2 1.266(9)
O4 N2 1.174(8)
O5 C26 1.220(8)
O6 C26 1.323(7)
O6 C27 1.474(7)
N1 C1 1.475(13)
N2 C12 1.499(9)
C1 C2 1.376(14)
C1 C6 1.404(11)
C2 C3 1.379(12)
C2 H2 0.9300
C3 C4 1.405(10)
C3 H3 0.9300
C4 C5 1.413(10)
C4 C7 1.471(10)
C5 C6 1.374(10)
C5 C15 1.535(9)
C6 H6 0.9300
C7 C8 1.318(10)
C7 H7 0.9300
C8 C9 1.477(10)
C8 H8 0.9300
C9 C14 1.369(9)
C9 C10 1.425(8)
C10 C11 1.336(10)
C10 H10 0.9300
C11 C12 1.393(11)
C11 H11 0.9300
C12 C13 1.331(9)
C13 C14 1.415(9)
C13 H13 0.9300
C14 C15 1.529(8)
C15 C16 1.498(10)
C16 C21 1.481(9)
C16 C17 1.534(10)
C17 C18 1.453(15)
C17 H17A 0.9700
C17 H17B 0.9700
C18 C19 1.515(14)
C18 H18A 0.9700
C18 H18B 0.9700
C19 C20 1.530(9)
C19 H19A 0.9700
C19 H19B 0.9700
C20 C21 1.401(10)
C20 C25 1.399(10)
C21 C22 1.414(9)
C22 C23 1.369(9)
C22 H22 0.9300
C23 C24 1.379(9)
C23 C26 1.508(9)
C24 C25 1.354(10)
C24 H24 0.9300
C25 H25 0.9300
C27 C33 1.508(9)
C27 C28 1.516(10)
C27 H27 0.9800
C28 C29 1.527(10)
C28 H28A 0.9700
C28 H28B 0.9700
C29 C30 1.453(12)
C29 C31 1.558(12)
C29 H29 0.9800
C30 H30A 0.9600
C30 H30B 0.9600
C30 H30C 0.9600
C31 C32 1.522(13)
C31 H31A 0.9700
C31 H31B 0.9700
C32 C33 1.528(10)
C32 H32A 0.9700
C32 H32B 0.9700
C33 C34 1.595(10)
C33 H33 0.9800
C34 C37 1.523(11)
C34 C36 1.522(12)
C34 C35 1.542(13)
C35 H35A 0.9600
C35 H35B 0.9600
C35 H35C 0.9600
C36 H36A 0.9600
C36 H36B 0.9600
C36 H36C 0.9600
C37 C38 1.366(11)
C37 C42 1.395(13)
C38 C39 1.524(12)
C38 H38 0.9300
C39 C46 1.342(13)
C39 C40 1.402(11)
C40 C41 1.400(12)
C40 C43 1.522(13)
C41 C42 1.338(13)
C41 H41 0.9300
C42 H42 0.9300
C43 C44 1.437(15)
C43 H43 0.9300
C44 C45 1.293(14)
C44 H44 0.9300
C45 C46 1.319(14)
C45 H45 0.9300
C46 H46 0.9300
